data_4512887
loop_
_publ_author_name
'Yang, Jin-Xia'
'Qin, Ye-Yan'
'Cheng, Jian-Kai'
'Zhang, Xin'
'Yao, Yuan-Gen'

_publ_section_title
;
 Construction of a Series of Zn(II) Compounds with Different Entangle
 Motifs by Varying Flexible Aliphatic Dicarboxylic Acids
;
_journal_issue 5
_journal_name_full 'Crystal Growth &amp; Design'
_journal_page_first 2223
_journal_paper_doi 10.1021/cg501879w
_journal_volume 15
_journal_year 2015
_chemical_formula_moiety 'C27 H25 N6 O8 Zn2, 3(H2 O)'
_chemical_formula_sum 'C27 H31 N6 O11 Zn2'
_chemical_formula_weight 746.36
_chemical_name_systematic
; 
 ? 
;
_space_group_IT_number 2
_symmetry_cell_setting triclinic
_symmetry_space_group_name_Hall '-P 1'
_symmetry_space_group_name_H-M 'P -1'
_atom_sites_solution_hydrogens geom
_atom_sites_solution_primary direct
_atom_sites_solution_secondary difmap
_audit_creation_method SHELXL-97
_cell_angle_alpha 118.197(12)
_cell_angle_beta 103.028(9)
_cell_angle_gamma 98.458(8)
_cell_formula_units_Z 2
_cell_length_a 10.9158(10)
_cell_length_b 13.3254(14)
_cell_length_c 13.5340(17)
_cell_measurement_reflns_used 3112
_cell_measurement_temperature 293(2)
_cell_measurement_theta_max 25.9130
_cell_measurement_theta_min 2.7340
_cell_volume 1614.9(4)
_computing_cell_refinement 'Bruker FRAMBO'
_computing_data_collection 'Bruker FRAMBO'
_computing_data_reduction 'Bruker SAINT'
_computing_molecular_graphics 'Bruker SHELXTL'
_computing_publication_material 'Bruker SHELXTL'
_computing_structure_refinement 'SHELXL-97 (Sheldrick, 1997)'
_computing_structure_solution 'SHELXS-97 (Sheldrick, 1990)'
_diffrn_ambient_temperature 293(2)
_diffrn_measured_fraction_theta_full 0.984
_diffrn_measured_fraction_theta_max 0.984
_diffrn_measurement_device_type 'multiwire proportional'
_diffrn_measurement_method 'phi and omega scans'
_diffrn_radiation_monochromator graphite
_diffrn_radiation_source 'fine-focus sealed tube'
_diffrn_radiation_type MoK\a
_diffrn_radiation_wavelength 0.71073
_diffrn_reflns_av_R_equivalents 0.0304
_diffrn_reflns_av_sigmaI/netI 0.0612
_diffrn_reflns_limit_h_max 12
_diffrn_reflns_limit_h_min -12
_diffrn_reflns_limit_k_max 15
_diffrn_reflns_limit_k_min -15
_diffrn_reflns_limit_l_max 16
_diffrn_reflns_limit_l_min -15
_diffrn_reflns_number 11065
_diffrn_reflns_theta_full 25.00
_diffrn_reflns_theta_max 25.00
_diffrn_reflns_theta_min 2.61
_diffrn_standards_decay_% none
_diffrn_standards_interval_count 0
_diffrn_standards_interval_time none
_diffrn_standards_number none
_exptl_absorpt_coefficient_mu 1.551
_exptl_absorpt_correction_T_max 1.00000
_exptl_absorpt_correction_T_min 0.43662
_exptl_absorpt_correction_type multi-scan
_exptl_absorpt_process_details crystalclear
_exptl_crystal_colour colorless
_exptl_crystal_density_diffrn 1.535
_exptl_crystal_density_method 'not measured'
_exptl_crystal_description prism
_exptl_crystal_F_000 766.0
_exptl_crystal_size_max 0.3
_exptl_crystal_size_mid 0.2
_exptl_crystal_size_min 0.1
_refine_diff_density_max 0.608
_refine_diff_density_min -0.792
_refine_diff_density_rms 0.083
_refine_ls_extinction_method none
_refine_ls_goodness_of_fit_ref 0.866
_refine_ls_hydrogen_treatment mixed
_refine_ls_matrix_type full
_refine_ls_number_parameters 415
_refine_ls_number_reflns 5586
_refine_ls_number_restraints 101
_refine_ls_restrained_S_all 1.078
_refine_ls_R_factor_all 0.0783
_refine_ls_R_factor_gt 0.0510
_refine_ls_shift/su_max 0.001
_refine_ls_shift/su_mean 0.000
_refine_ls_structure_factor_coef Fsqd
_refine_ls_weighting_details 'calc w=1/[\s^2^(Fo^2^)+(0.1311P)^2^+1.0738P] where P=(Fo^2^+2Fc^2^)/3'
_refine_ls_weighting_scheme calc
_refine_ls_wR_factor_gt 0.1486
_refine_ls_wR_factor_ref 0.1807
_reflns_number_gt 4023
_reflns_number_total 5586
_reflns_threshold_expression >2sigma(I)
_cod_data_source_file cg501879w_si_002.cif
_cod_data_source_block Compound-1
_cod_depositor_comments
;
The following automatic conversions were performed:

'_symmetry_cell_setting' value 'Triclinic' changed to 'triclinic'
according to
/usr/data/users/saulius/crontab/automatic-downloads/rss-feeds/ACS/lib/dictionaries/cif_core.dic
dictionary named 'cif_core.dic' version 2.4.2 from 2011-04-26.

Automatic conversion script
Id: cif_fix_values 3143 2015-03-26 13:38:13Z robertas 

 Adding full bibliography for 4512887--4512892.cif.
;
_cod_original_cell_volume 1614.9(3)
_cod_original_sg_symbol_H-M P-1
_cod_database_code 4512887

loop_
_symmetry_equiv_pos_as_xyz
'x, y, z'
'-x, -y, -z'

loop_
_atom_site_label
_atom_site_type_symbol
_atom_site_fract_x
_atom_site_fract_y
_atom_site_fract_z
_atom_site_U_iso_or_equiv
_atom_site_adp_type
_atom_site_occupancy
_atom_site_symmetry_multiplicity
_atom_site_calc_flag
_atom_site_refinement_flags
Zn1 Zn 0.01022(7) 0.95572(6) 0.27437(6) 0.0397(3) Uani 1 1 d .
Zn2 Zn 0.36520(7) 1.25154(7) 0.68214(6) 0.0509(3) Uani 1 1 d .
C1 C 0.2573(7) 1.1403(6) 0.4245(6) 0.0543(11) Uani 1 1 d U
C2 C 0.3960(7) 1.1833(7) 0.4310(7) 0.0700(13) Uani 1 1 d U
H2A H 0.3920 1.1786 0.3566 0.084 Uiso 1 1 calc R
H2B H 0.4420 1.1280 0.4360 0.084 Uiso 1 1 calc R
C3 C 0.4786(8) 1.3081(8) 0.5320(7) 0.0754(14) Uani 1 1 d U
C4 C -0.2319(7) 0.9526(6) 0.3006(6) 0.0535(10) Uani 1 1 d U
C5 C -0.3500(7) 0.9973(6) 0.3172(7) 0.0680(12) Uani 1 1 d U
H5A H -0.3317 1.0485 0.4020 0.082 Uiso 1 1 calc R
H5B H -0.3566 1.0469 0.2831 0.082 Uiso 1 1 calc R
C6 C -0.4832(8) 0.9074(8) 0.2658(8) 0.0732(12) Uani 1 1 d U
C7 C 0.1865(6) 0.8169(5) 0.3210(6) 0.0465(15) Uani 1 1 d .
H7A H 0.2414 0.8328 0.2834 0.056 Uiso 1 1 calc R
C8 C 0.2000(6) 0.7519(6) 0.3722(6) 0.0484(15) Uani 1 1 d .
H8A H 0.2654 0.7151 0.3767 0.058 Uiso 1 1 calc R
C9 C 0.0287(6) 0.8142(5) 0.3924(5) 0.0418(14) Uani 1 1 d .
H9A H -0.0450 0.8279 0.4141 0.050 Uiso 1 1 calc R
C10 C 0.1648(7) 0.1554(6) -0.0178(6) 0.0586(18) Uani 1 1 d .
H10A H 0.2418 0.1617 -0.0358 0.070 Uiso 1 1 calc R
C11 C 0.1579(8) 0.1838(7) 0.0891(6) 0.067(2) Uani 1 1 d .
H11A H 0.2286 0.2136 0.1585 0.080 Uiso 1 1 calc R
C12 C -0.0409(7) 0.1194(5) -0.0366(5) 0.0449(14) Uani 1 1 d .
H12A H -0.1322 0.0968 -0.0687 0.054 Uiso 1 1 calc R
C13 C 0.0727(8) 0.6927(5) 0.4825(6) 0.0566(18) Uani 1 1 d .
H13A H -0.0015 0.7111 0.5080 0.068 Uiso 1 1 calc R
H13B H 0.1489 0.7239 0.5530 0.068 Uiso 1 1 calc R
C14 C 0.0430(7) 0.5577(5) 0.4053(5) 0.0447(15) Uani 1 1 d .
C15 C 0.1389(7) 0.5039(6) 0.4202(6) 0.0533(16) Uani 1 1 d .
H15A H 0.2200 0.5494 0.4803 0.064 Uiso 1 1 calc R
C16 C 0.1143(8) 0.3823(6) 0.3458(6) 0.0572(17) Uani 1 1 d .
H16A H 0.1801 0.3473 0.3553 0.069 Uiso 1 1 calc R
C17 C -0.0065(7) 0.3125(5) 0.2577(5) 0.0432(14) Uani 1 1 d .
C18 C -0.1033(7) 0.3657(6) 0.2468(6) 0.0574(18) Uani 1 1 d .
H18A H -0.1859 0.3197 0.1893 0.069 Uiso 1 1 calc R
C19 C -0.0785(8) 0.4882(6) 0.3212(6) 0.0608(18) Uani 1 1 d .
H19A H -0.1452 0.5230 0.3136 0.073 Uiso 1 1 calc R
C20 C -0.0308(8) 0.1805(5) 0.1719(6) 0.0581(19) Uani 1 1 d .
H20A H 0.0077 0.1458 0.2155 0.070 Uiso 1 1 calc R
H20B H -0.1248 0.1409 0.1357 0.070 Uiso 1 1 calc R
C21 C 0.4059(7) 1.5173(6) 0.8471(7) 0.0591(18) Uani 1 1 d .
H21A H 0.4439 1.5399 0.8030 0.071 Uiso 1 1 calc R
C22 C 0.3926(7) 1.5932(6) 0.9513(7) 0.0615(19) Uani 1 1 d .
H22A H 0.4196 1.6760 0.9920 0.074 Uiso 1 1 calc R
C23 C 0.3107(7) 1.4104(6) 0.9020(6) 0.0526(16) Uani 1 1 d .
H23A H 0.2701 1.3455 0.9043 0.063 Uiso 1 1 calc R
C24 C 0.2850(6) 1.5623(7) 1.0880(6) 0.0622(19) Uani 1 1 d .
H24A H 0.3235 1.6475 1.1431 0.075 Uiso 1 1 calc R
H24B H 0.3123 1.5224 1.1296 0.075 Uiso 1 1 calc R
C25 C 0.1362(6) 1.5317(5) 1.0450(5) 0.0469(15) Uani 1 1 d .
C26 C 0.0611(7) 1.4469(7) 1.0537(7) 0.0645(19) Uani 1 1 d .
H26A H 0.1015 1.4103 1.0900 0.077 Uiso 1 1 calc R
C27 C 0.0742(8) 1.5849(6) 0.9910(7) 0.067(2) Uani 1 1 d .
H27A H 0.1244 1.6430 0.9847 0.081 Uiso 1 1 calc R
N1 N 0.0772(5) 0.8561(4) 0.3335(4) 0.0397(11) Uani 1 1 d .
N2 N 0.0985(5) 0.7504(4) 0.4165(4) 0.0435(12) Uani 1 1 d .
N3 N 0.0393(5) 0.1152(4) -0.0969(4) 0.0441(12) Uani 1 1 d .
N4 N 0.0268(6) 0.1607(4) 0.0777(4) 0.0488(13) Uani 1 1 d .
N5 N 0.3551(5) 1.4021(5) 0.8159(5) 0.0498(13) Uani 1 1 d .
N6 N 0.3319(5) 1.5238(5) 0.9847(5) 0.0541(14) Uani 1 1 d .
O1 O 0.1724(4) 1.0803(4) 0.3218(4) 0.0539(10) Uani 1 1 d U
O1W O 0.4560(9) 1.3779(7) 0.3109(6) 0.135(3) Uani 1 1 d .
H1WA H 0.4147 1.4273 0.3109 0.162 Uiso 1 1 d RD
H1WB H 0.5378 1.4135 0.3474 0.162 Uiso 1 1 d RD
O2 O 0.2309(4) 1.1600(4) 0.5169(4) 0.0535(10) Uani 1 1 d U
O2W O -0.6479(8) 0.9404(8) 0.0162(8) 0.146(3) Uani 1 1 d .
H2WA H -0.6733 0.8755 0.0136 0.175 Uiso 1 1 d RD
H2WB H -0.6732 0.9710 0.0762 0.175 Uiso 1 1 d RD
O3 O 0.4794(5) 1.3420(5) 0.6340(5) 0.0785(14) Uani 1 1 d U
O3W O -0.5133(10) 1.1828(9) 0.1022(11) 0.197(5) Uani 1 1 d .
H3WA H -0.5686 1.1293 0.1003 0.236 Uiso 1 1 d RD
H3WB H -0.4507 1.1667 0.0757 0.236 Uiso 1 1 d RD
O4 O 0.5510(6) 1.3679(6) 0.5094(6) 0.111(2) Uani 1 1 d U
O5 O -0.1323(4) 1.0255(4) 0.3128(4) 0.0550(10) Uani 1 1 d U
O6 O -0.2348(4) 0.8501(4) 0.2745(4) 0.0521(9) Uani 1 1 d U
O7 O -0.4946(5) 0.8264(5) 0.2873(5) 0.0755(12) Uani 1 1 d U
O8 O -0.5806(6) 0.9181(6) 0.2087(6) 0.1026(17) Uani 1 1 d U

loop_
_atom_site_aniso_label
_atom_site_aniso_U_11
_atom_site_aniso_U_22
_atom_site_aniso_U_33
_atom_site_aniso_U_23
_atom_site_aniso_U_13
_atom_site_aniso_U_12
Zn1 0.0445(5) 0.0354(4) 0.0352(4) 0.0173(3) 0.0124(3) 0.0074(3)
Zn2 0.0409(5) 0.0502(5) 0.0434(5) 0.0163(4) 0.0104(3) 0.0006(3)
C1 0.0430(18) 0.0601(19) 0.0473(17) 0.0245(16) 0.0126(14) -0.0007(15)
C2 0.0483(19) 0.078(2) 0.056(2) 0.0218(19) 0.0178(16) -0.0067(18)
C3 0.055(2) 0.082(2) 0.060(2) 0.0282(19) 0.0161(19) -0.0158(18)
C4 0.0520(17) 0.0466(16) 0.064(2) 0.0257(16) 0.0287(17) 0.0174(14)
C5 0.0543(18) 0.058(2) 0.080(2) 0.0234(19) 0.0287(18) 0.0216(16)
C6 0.0503(18) 0.068(2) 0.085(2) 0.0269(19) 0.0239(19) 0.0204(18)
C7 0.043(4) 0.045(3) 0.047(4) 0.021(3) 0.016(3) 0.011(3)
C8 0.046(4) 0.050(4) 0.056(4) 0.028(3) 0.021(3) 0.024(3)
C9 0.045(4) 0.037(3) 0.047(4) 0.022(3) 0.021(3) 0.013(3)
C10 0.058(4) 0.062(4) 0.037(4) 0.013(3) 0.013(3) 0.021(4)
C11 0.067(5) 0.074(5) 0.041(4) 0.022(4) 0.002(3) 0.026(4)
C12 0.051(4) 0.033(3) 0.042(4) 0.016(3) 0.013(3) 0.006(3)
C13 0.082(5) 0.045(4) 0.050(4) 0.029(3) 0.027(4) 0.018(3)
C14 0.065(4) 0.035(3) 0.039(3) 0.021(3) 0.023(3) 0.014(3)
C15 0.052(4) 0.047(4) 0.047(4) 0.018(3) 0.013(3) 0.007(3)
C16 0.069(5) 0.053(4) 0.057(4) 0.030(3) 0.022(4) 0.028(4)
C17 0.067(4) 0.035(3) 0.031(3) 0.020(3) 0.022(3) 0.012(3)
C18 0.057(4) 0.049(4) 0.044(4) 0.017(3) 0.002(3) 0.006(3)
C19 0.064(5) 0.056(4) 0.056(4) 0.028(3) 0.013(4) 0.023(4)
C20 0.089(6) 0.043(4) 0.046(4) 0.024(3) 0.031(4) 0.015(4)
C21 0.055(4) 0.057(4) 0.064(5) 0.034(4) 0.017(4) 0.009(3)
C22 0.048(4) 0.042(4) 0.076(5) 0.025(4) 0.011(4) 0.004(3)
C23 0.051(4) 0.043(4) 0.050(4) 0.021(3) 0.010(3) 0.001(3)
C24 0.044(4) 0.066(4) 0.049(4) 0.014(3) 0.010(3) 0.011(3)
C25 0.042(4) 0.039(3) 0.037(3) 0.007(3) 0.007(3) 0.006(3)
C26 0.057(5) 0.077(5) 0.080(5) 0.056(4) 0.021(4) 0.026(4)
C27 0.062(5) 0.056(4) 0.093(6) 0.047(4) 0.027(4) 0.013(4)
N1 0.044(3) 0.040(3) 0.042(3) 0.025(2) 0.020(2) 0.015(2)
N2 0.054(3) 0.037(3) 0.039(3) 0.019(2) 0.018(2) 0.012(2)
N3 0.051(3) 0.036(3) 0.033(3) 0.011(2) 0.010(2) 0.010(2)
N4 0.070(4) 0.039(3) 0.034(3) 0.017(2) 0.015(3) 0.017(3)
N5 0.048(3) 0.041(3) 0.047(3) 0.019(2) 0.010(3) 0.003(2)
N6 0.040(3) 0.046(3) 0.053(3) 0.013(3) 0.010(3) 0.007(2)
O1 0.0486(19) 0.056(2) 0.0459(17) 0.0265(16) 0.0093(15) -0.0029(16)
O1W 0.142(7) 0.128(6) 0.094(5) 0.053(5) 0.018(5) -0.017(5)
O2 0.0394(19) 0.059(2) 0.0461(18) 0.0213(17) 0.0127(15) -0.0007(17)
O2W 0.112(6) 0.179(9) 0.165(9) 0.106(7) 0.039(6) 0.046(6)
O3 0.060(2) 0.081(3) 0.059(2) 0.0247(19) 0.014(2) -0.019(2)
O3W 0.164(9) 0.152(9) 0.285(14) 0.105(9) 0.125(10) 0.034(7)
O4 0.087(3) 0.122(3) 0.081(3) 0.047(3) 0.016(3) -0.042(3)
O5 0.055(2) 0.0426(18) 0.065(2) 0.0224(17) 0.0277(18) 0.0142(15)
O6 0.051(2) 0.0461(17) 0.062(2) 0.0270(17) 0.0257(17) 0.0152(15)
O7 0.048(2) 0.067(2) 0.089(3) 0.027(2) 0.021(2) 0.0132(19)
O8 0.066(3) 0.112(4) 0.109(4) 0.050(3) 0.011(3) 0.028(3)

loop_
_atom_type_symbol
_atom_type_description
_atom_type_scat_dispersion_real
_atom_type_scat_dispersion_imag
_atom_type_scat_source
C C 0.0033 0.0016 'International Tables Vol C Tables 4.2.6.8 and 6.1.1.4'
H H 0.0000 0.0000 'International Tables Vol C Tables 4.2.6.8 and 6.1.1.4'
N N 0.0061 0.0033 'International Tables Vol C Tables 4.2.6.8 and 6.1.1.4'
O O 0.0106 0.0060 'International Tables Vol C Tables 4.2.6.8 and 6.1.1.4'
Zn Zn 0.2839 1.4301 'International Tables Vol C Tables 4.2.6.8 and 6.1.1.4'

loop_
_geom_angle_atom_site_label_1
_geom_angle_atom_site_label_2
_geom_angle_atom_site_label_3
_geom_angle
_geom_angle_site_symmetry_1
_geom_angle_site_symmetry_3
O5 Zn1 O1 111.19(19) . .
O5 Zn1 N1 123.92(19) . .
O1 Zn1 N1 102.9(2) . .
O5 Zn1 N3 103.4(2) . 2_565
O1 Zn1 N3 96.9(2) . 2_565
N1 Zn1 N3 115.37(19) . 2_565
O7 Zn2 N5 120.5(2) 2_576 .
O7 Zn2 O2 115.7(2) 2_576 .
N5 Zn2 O2 123.2(2) . .
O7 Zn2 O3 94.1(3) 2_576 .
N5 Zn2 O3 92.6(2) . .
O2 Zn2 O3 90.6(2) . .
O7 Zn2 O6 87.3(2) 2_576 2_576
N5 Zn2 O6 88.71(19) . 2_576
O2 Zn2 O6 86.59(18) . 2_576
O3 Zn2 O6 177.22(19) . 2_576
O1 C1 O2 123.0(6) . .
O1 C1 C2 115.9(6) . .
O2 C1 C2 121.0(6) . .
C1 C2 C3 117.9(6) . .
C1 C2 H2A 107.8 . .
C3 C2 H2A 107.8 . .
C1 C2 H2B 107.8 . .
C3 C2 H2B 107.8 . .
H2A C2 H2B 107.2 . .
O4 C3 O3 122.4(7) . .
O4 C3 C2 117.7(7) . .
O3 C3 C2 119.6(7) . .
O6 C4 O5 122.5(6) . .
O6 C4 C5 121.1(6) . .
O5 C4 C5 116.3(6) . .
C6 C5 C4 118.7(6) . .
C6 C5 H5A 107.6 . .
C4 C5 H5A 107.6 . .
C6 C5 H5B 107.6 . .
C4 C5 H5B 107.6 . .
H5A C5 H5B 107.1 . .
O8 C6 O7 120.5(8) . .
O8 C6 C5 120.4(9) . .
O7 C6 C5 118.9(8) . .
C8 C7 N1 108.7(5) . .
C8 C7 H7A 125.7 . .
N1 C7 H7A 125.7 . .
C7 C8 N2 106.8(5) . .
C7 C8 H8A 126.6 . .
N2 C8 H8A 126.6 . .
N1 C9 N2 111.3(5) . .
N1 C9 H9A 124.4 . .
N2 C9 H9A 124.4 . .
C11 C10 N3 108.8(7) . .
C11 C10 H10A 125.6 . .
N3 C10 H10A 125.6 . .
C10 C11 N4 107.2(6) . .
C10 C11 H11A 126.4 . .
N4 C11 H11A 126.4 . .
N3 C12 N4 110.8(6) . .
N3 C12 H12A 124.6 . .
N4 C12 H12A 124.6 . .
N2 C13 C14 111.1(5) . .
N2 C13 H13A 109.4 . .
C14 C13 H13A 109.4 . .
N2 C13 H13B 109.4 . .
C14 C13 H13B 109.4 . .
H13A C13 H13B 108.0 . .
C19 C14 C15 119.0(6) . .
C19 C14 C13 120.8(6) . .
C15 C14 C13 120.2(6) . .
C14 C15 C16 120.2(6) . .
C14 C15 H15A 119.9 . .
C16 C15 H15A 119.9 . .
C17 C16 C15 121.0(6) . .
C17 C16 H16A 119.5 . .
C15 C16 H16A 119.5 . .
C18 C17 C16 118.6(6) . .
C18 C17 C20 120.5(6) . .
C16 C17 C20 120.9(6) . .
C17 C18 C19 120.5(6) . .
C17 C18 H18A 119.7 . .
C19 C18 H18A 119.7 . .
C14 C19 C18 120.6(7) . .
C14 C19 H19A 119.7 . .
C18 C19 H19A 119.7 . .
N4 C20 C17 111.3(5) . .
N4 C20 H20A 109.4 . .
C17 C20 H20A 109.4 . .
N4 C20 H20B 109.4 . .
C17 C20 H20B 109.4 . .
H20A C20 H20B 108.0 . .
C22 C21 N5 110.0(6) . .
C22 C21 H21A 125.0 . .
N5 C21 H21A 125.0 . .
C21 C22 N6 105.9(6) . .
C21 C22 H22A 127.0 . .
N6 C22 H22A 127.0 . .
N5 C23 N6 111.1(6) . .
N5 C23 H23A 124.4 . .
N6 C23 H23A 124.4 . .
N6 C24 C25 109.6(5) . .
N6 C24 H24A 109.7 . .
C25 C24 H24A 109.7 . .
N6 C24 H24B 109.7 . .
C25 C24 H24B 109.7 . .
H24A C24 H24B 108.2 . .
C26 C25 C27 118.9(6) . .
C26 C25 C24 120.5(7) . .
C27 C25 C24 120.5(7) . .
C25 C26 C27 120.3(7) . 2_587
C25 C26 H26A 119.8 . .
C27 C26 H26A 119.8 2_587 .
C26 C27 C25 120.8(7) 2_587 .
C26 C27 H27A 119.6 2_587 .
C25 C27 H27A 119.6 . .
C9 N1 C7 105.9(5) . .
C9 N1 Zn1 128.0(4) . .
C7 N1 Zn1 126.1(4) . .
C9 N2 C8 107.4(5) . .
C9 N2 C13 125.3(5) . .
C8 N2 C13 127.3(6) . .
C12 N3 C10 106.5(5) . .
C12 N3 Zn1 127.2(4) . 2_565
C10 N3 Zn1 125.9(4) . 2_565
C12 N4 C11 106.6(5) . .
C12 N4 C20 125.7(6) . .
C11 N4 C20 127.6(6) . .
C23 N5 C21 105.1(5) . .
C23 N5 Zn2 125.9(4) . .
C21 N5 Zn2 128.6(5) . .
C23 N6 C22 107.9(6) . .
C23 N6 C24 124.0(6) . .
C22 N6 C24 128.0(6) . .
C1 O1 Zn1 124.4(4) . .
H1WA O1W H1WB 110.1 . .
C1 O2 Zn2 124.1(4) . .
H2WA O2W H2WB 85.0 . .
C3 O3 Zn2 126.0(5) . .
H3WA O3W H3WB 120.4 . .
C4 O5 Zn1 113.8(4) . .
C4 O6 Zn2 122.3(4) . 2_576
C6 O7 Zn2 129.5(5) . 2_576

loop_
_geom_bond_atom_site_label_1
_geom_bond_atom_site_label_2
_geom_bond_distance
_geom_bond_site_symmetry_2
Zn1 O5 1.972(4) .
Zn1 O1 1.979(4) .
Zn1 N1 1.991(5) .
Zn1 N3 2.018(5) 2_565
Zn2 O7 1.954(6) 2_576
Zn2 N5 2.009(5) .
Zn2 O2 2.014(4) .
Zn2 O3 2.023(5) .
Zn2 O6 2.183(4) 2_576
C1 O1 1.257(8) .
C1 O2 1.261(8) .
C1 C2 1.505(9) .
C2 C3 1.517(10) .
C2 H2A 0.9700 .
C2 H2B 0.9700 .
C3 O4 1.228(9) .
C3 O3 1.231(9) .
C4 O6 1.232(7) .
C4 O5 1.269(8) .
C4 C5 1.515(9) .
C5 C6 1.509(11) .
C5 H5A 0.9700 .
C5 H5B 0.9700 .
C6 O8 1.236(10) .
C6 O7 1.240(10) .
C7 C8 1.345(9) .
C7 N1 1.384(8) .
C7 H7A 0.9300 .
C8 N2 1.376(8) .
C8 H8A 0.9300 .
C9 N1 1.323(7) .
C9 N2 1.324(8) .
C9 H9A 0.9300 .
C10 C11 1.336(10) .
C10 N3 1.375(9) .
C10 H10A 0.9300 .
C11 N4 1.376(10) .
C11 H11A 0.9300 .
C12 N3 1.316(8) .
C12 N4 1.342(8) .
C12 H12A 0.9300 .
C13 N2 1.471(8) .
C13 C14 1.527(8) .
C13 H13A 0.9700 .
C13 H13B 0.9700 .
C14 C19 1.369(9) .
C14 C15 1.384(9) .
C15 C16 1.385(9) .
C15 H15A 0.9300 .
C16 C17 1.382(10) .
C16 H16A 0.9300 .
C17 C18 1.375(9) .
C17 C20 1.518(8) .
C18 C19 1.395(9) .
C18 H18A 0.9300 .
C19 H19A 0.9300 .
C20 N4 1.478(8) .
C20 H20A 0.9700 .
C20 H20B 0.9700 .
C21 C22 1.349(10) .
C21 N5 1.369(8) .
C21 H21A 0.9300 .
C22 N6 1.359(9) .
C22 H22A 0.9300 .
C23 N5 1.323(8) .
C23 N6 1.332(8) .
C23 H23A 0.9300 .
C24 N6 1.484(9) .
C24 C25 1.517(9) .
C24 H24A 0.9700 .
C24 H24B 0.9700 .
C25 C26 1.364(9) .
C25 C27 1.379(10) .
C26 C27 1.378(10) 2_587
C26 H26A 0.9300 .
C27 C26 1.378(10) 2_587
C27 H27A 0.9300 .
N3 Zn1 2.018(5) 2_565
O1W H1WA 0.8500 .
O1W H1WB 0.8500 .
O2W H2WA 0.8499 .
O2W H2WB 0.8500 .
O3W H3WA 0.8500 .
O3W H3WB 0.8500 .
O6 Zn2 2.183(4) 2_576
O7 Zn2 1.954(6) 2_576
